data_2008646
loop_
_publ_author_name
'Jin, Qiong-Hua'
'Xin, Xiu-Lan'
'Deng, Yu-Heng'
'Yu, Kai-Bei'

_publ_section_title
;\m~3~-Iodo-2:3:4\k^3^<i>I</i>-tri-\m~3~-sulfido-1:2:3\k^3^<i>S</i>;1:2:4\k^3^<i>S</i>;1:3:4\k^3^<i>S</i>-sulfido-1\k<i>S</i>-tris(triphenylphosphine)-2\k<i>P</i>,3\k<i>P</i>,4\k<i>P</i>-trisilvertungsten--triphenylphosphine
 sulfide (1/1)
;
_journal_issue 6
_journal_name_full 'Acta Crystallographica Section C'
_journal_page_first 860
_journal_page_last 863
_journal_paper_doi 10.1107/S0108270199002978
_journal_volume 55
_journal_year 1999
_chemical_formula_iupac '[Ag3 W S4 I (C18 H15 P)3], C18 H15 P1 S1'
_chemical_formula_moiety 'C54 H45 Ag3 I P3 S4 W, C18 H15 P1 S1'
_chemical_formula_sum 'C72 H60 Ag3 I P4 S5 W'
_chemical_formula_weight 1843.74
_chemical_name_systematic
;
\m~3~-iodine-2:3:4\k^3^I-sulfido-1\kS-tri-\m~3~-sulfido-1:2:3\k^3^S;
1:2:4\k^3^S;-1:3:4\k^3^S-tris(triphenylphosphine)-2\kP;3\kP;4\kP
;
_space_group_IT_number 161
_symmetry_cell_setting trigonal
_symmetry_space_group_name_Hall 'R 3 -2"c'
_symmetry_space_group_name_H-M 'R 3 c :H'
_cell_angle_alpha 90
_cell_angle_beta 90
_cell_angle_gamma 120
_cell_formula_units_Z 6
_cell_length_a 16.4555(9)
_cell_length_b 16.4555(9)
_cell_length_c 44.178(5)
_cell_measurement_reflns_used 32
_cell_measurement_temperature 296(2)
_cell_measurement_theta_max 17.49
_cell_measurement_theta_min 2.48
_cell_volume 10360.0(14)
_computing_cell_refinement XSCANS
_computing_data_collection 'XSCANS (Fait, 1991)'
_computing_data_reduction 'SHELXTL (Sheldrick, 1995) (OK?)'
_computing_molecular_graphics 'XP in SHELXTL'
_computing_publication_material SHELXL93
_computing_structure_refinement 'SHELXL93 (Sheldrick, 1993)'
_computing_structure_solution 'SHELXS86 (Sheldrick, 1990)'
_diffrn_ambient_temperature 296(2)
_diffrn_measurement_device_type 'Siemens P4'
_diffrn_measurement_method \w
_diffrn_radiation_monochromator graphite
_diffrn_radiation_source 'fine-focus sealed tube'
_diffrn_radiation_type MoK\a
_diffrn_radiation_wavelength 0.71073
_diffrn_reflns_av_R_equivalents 0.025
_diffrn_reflns_av_sigmaI/netI 0.0324
_diffrn_reflns_limit_h_max 0
_diffrn_reflns_limit_h_min -18
_diffrn_reflns_limit_k_max 21
_diffrn_reflns_limit_k_min 0
_diffrn_reflns_limit_l_max 57
_diffrn_reflns_limit_l_min -1
_diffrn_reflns_number 5757
_diffrn_reflns_theta_max 28.21
_diffrn_reflns_theta_min 2.77
_diffrn_standards_decay_% 2.49
_diffrn_standards_interval_count 97
_diffrn_standards_number 3
_exptl_absorpt_coefficient_mu 3.230
_exptl_absorpt_correction_T_max 0.275
_exptl_absorpt_correction_T_min 0.192
_exptl_absorpt_correction_type empirical
_exptl_absorpt_process_details '(Kopfmann & Huber, 1968)'
_exptl_crystal_colour orange
_exptl_crystal_density_diffrn 1.773
_exptl_crystal_density_method 'not measured'
_exptl_crystal_description irregular
_exptl_crystal_F_000 5400
_exptl_crystal_size_max 0.55
_exptl_crystal_size_mid 0.5
_exptl_crystal_size_min 0.33
_refine_diff_density_max 1.606
_refine_diff_density_min -1.542
_refine_ls_extinction_method none
_refine_ls_goodness_of_fit_ref 1.007
_refine_ls_hydrogen_treatment none
_refine_ls_number_parameters 259
_refine_ls_number_reflns 2755
_refine_ls_R_factor_gt 0.029
_refine_ls_shift/su_max 0.003
_refine_ls_structure_factor_coef Fsqd
_refine_ls_weighting_details 'w = 1/[\s^2^(Fo^2^)+(0.0494P)^2^] where P = (Fo^2^+2Fc^2^)/3'
_refine_ls_weighting_scheme calc
_refine_ls_wR_factor_ref 0.071
_reflns_number_gt 2032
_reflns_number_total 2755
_reflns_threshold_expression I>2\s(I)
_cod_data_source_file ta1221.cif
_cod_data_source_block ta1221
_cod_depositor_comments
;
The following automatic conversions were performed:

'_refine_ls_weighting_scheme' value 'calc w =
1/[\s^2^(Fo^2^)+(0.0494P)^2^] where P = (Fo^2^+2Fc^2^)/3' was changed
to 'calc'. New tag '_refine_ls_weighting_details' was created. The
value of the new tag was set to 'w = 1/[\s^2^(Fo^2^)+(0.0494P)^2^]
where P = (Fo^2^+2Fc^2^)/3'.

Automatic conversion script
Id: cif_fix_values 3143 2015-03-26 13:38:13Z robertas 
;
_cod_original_cell_volume 10360.0(13)
_cod_original_sg_symbol_H-M 'R 3 c'
_cod_database_code 2008646

loop_
_symmetry_equiv_pos_as_xyz
'x, y, z'
'-y, x-y, z'
'-x+y, -x, z'
'-y, -x, z+1/2'
'-x+y, y, z+1/2'
'x, x-y, z+1/2'
'x+2/3, y+1/3, z+1/3'
'-y+2/3, x-y+1/3, z+1/3'
'-x+y+2/3, -x+1/3, z+1/3'
'-y+2/3, -x+1/3, z+5/6'
'-x+y+2/3, y+1/3, z+5/6'
'x+2/3, x-y+1/3, z+5/6'
'x+1/3, y+2/3, z+2/3'
'-y+1/3, x-y+2/3, z+2/3'
'-x+y+1/3, -x+2/3, z+2/3'
'-y+1/3, -x+2/3, z+1/6'
'-x+y+1/3, y+2/3, z+1/6'
'x+1/3, x-y+2/3, z+1/6'

loop_
_atom_site_label
_atom_site_fract_x
_atom_site_fract_y
_atom_site_fract_z
_atom_site_U_iso_or_equiv
_atom_site_adp_type
_atom_site_calc_flag
_atom_site_refinement_flags
_atom_site_occupancy
_atom_site_disorder_group
_atom_site_type_symbol
W .3333 .6667 .170990(7) .03170(11) Uani d S 1 . W
I .3333 .6667 .27393(2) .0539(2) Uani d S 1 . I
Ag .27196(4) .52718(4) .22354(2) .0614(2) Uani d . 1 . Ag
S1 .3333 .6667 .12317(9) .0608(10) Uani d S 1 . S
S2 .18473(11) .58652(12) .18743(5) .0459(4) Uani d . 1 . S
S3 .0000 .0000 .28879(8) .0526(8) Uani d S 1 . S
P1 .18616(13) .37474(12) .24712(4) .0392(4) Uani d . 1 . P
P2 .0000 .0000 .33312(7) .0341(6) Uani d S 1 . P
C1 .0669(5) .3449(5) .2562(2) .042(2) Uani d . 1 . C
C2 -.0046(7) .2553(6) .2611(3) .071(3) Uani d . 1 . C
H2 .0080(7) .2063(6) .2598(3) .079 Uiso calc R 1 . H
C3 -.0950(6) .2347(7) .2680(3) .086(4) Uani d . 1 . C
H3 -.1425(6) .1730(7) .2711(3) .094 Uiso calc R 1 . H
C4 -.1132(7) .3081(9) .2703(3) .082(3) Uani d . 1 . C
H4 -.1735(7) .2956(9) .2750(3) .090 Uiso calc R 1 . H
C5 -.0470(7) .3939(8) .2659(3) .080(3) Uani d . 1 . C
H5 -.0604(7) .4423(8) .2677(3) .088 Uiso calc R 1 . H
C6 .0446(6) .4152(6) .2585(2) .065(2) Uani d . 1 . C
H6 .0907(6) .4773(6) .2552(2) .072 Uiso calc R 1 . H
C7 .2350(5) .3587(5) .2825(2) .042(2) Uani d . 1 . C
C8 .1878(7) .3309(9) .3091(3) .073(3) Uani d . 1 . C
H8 .1264(7) .3192(9) .3100(3) .080 Uiso calc R 1 . H
C9 .2287(9) .3195(9) .3349(3) .099(4) Uani d . 1 . C
H9 .1958(9) .3030(9) .3531(3) .109 Uiso calc R 1 . H
C10 .3184(8) .3327(8) .3336(3) .087(3) Uani d . 1 . C
H10 .3468(8) .3256(8) .3508(3) .095 Uiso calc R 1 . H
C11 .3642(8) .3565(10) .3066(3) .105(4) Uani d . 1 . C
H11 .4234(8) .3626(10) .3050(3) .116 Uiso calc R 1 . H
C12 .3230(7) .3716(9) .2815(3) .092(4) Uani d . 1 . C
H12 .3567(7) .3911(9) .2635(3) .101 Uiso calc R 1 . H
C13 .1728(5) .2791(5) .2236(2) .0367(15) Uani d . 1 . C
C14 .1738(8) .2881(7) .1927(2) .065(2) Uani d . 1 . C
H14 .1890(8) .3458(7) .1842(2) .072 Uiso calc R 1 . H
C15 .1527(8) .2133(8) .1739(2) .082(3) Uani d . 1 . C
H15 .1473(8) .2190(8) .1532(2) .090 Uiso calc R 1 . H
C16 .1395(7) .1309(7) .1857(2) .070(3) Uani d . 1 . C
H16 .1288(7) .0815(7) .1729(2) .077 Uiso calc R 1 . H
C17 .1422(6) .1222(6) .2154(2) .065(2) Uani d . 1 . C
H17 .1345(6) .0665(6) .2234(2) .071 Uiso calc R 1 . H
C18 .1564(6) .1943(5) .2347(2) .053(2) Uani d . 1 . C
H18 .1548(6) .1852(5) .2555(2) .058 Uiso calc R 1 . H
C19 -.0158(5) .0916(5) .3493(2) .0376(15) Uani d . 1 . C
C20 -.0708(8) .1186(8) .3336(3) .079(3) Uani d . 1 . C
H20 -.1003(8) .0884(8) .3157(3) .087 Uiso calc R 1 . H
C21 -.0817(10) .1905(9) .3448(3) .099(4) Uani d . 1 . C
H21 -.1176(10) .2095(9) .3338(3) .109 Uiso calc R 1 . H
C22 -.0427(8) .2339(7) .3706(3) .083(3) Uani d . 1 . C
H22 -.0520(8) .2818(7) .3777(3) .092 Uiso calc R 1 . H
C23 .0101(8) .2078(8) .3863(3) .105(4) Uani d . 1 . C
H23 .0390(8) .2389(8) .4041(3) .115 Uiso calc R 1 . H
C24 .0220(7) .1332(8) .3760(3) .080(3) Uani d . 1 . C
H24 .0558(7) .1129(8) .3875(3) .088 Uiso calc R 1 . H

loop_
_atom_site_aniso_label
_atom_site_aniso_U_11
_atom_site_aniso_U_22
_atom_site_aniso_U_33
_atom_site_aniso_U_12
_atom_site_aniso_U_13
_atom_site_aniso_U_23
W .03248(13) .03248(13) .0301(2) .01624(7) .000 .000
I .0626(3) .0626(3) .0364(5) .0313(2) .000 .000
Ag .0600(4) .0414(3) .0776(5) .0214(3) .0145(5) .0225(3)
S1 .073(2) .073(2) .036(2) .0366(8) .000 .000
S2 .0285(8) .0445(10) .0583(11) .0134(8) -.0070(7) -.0055(9)
S3 .0619(13) .0619(13) .034(2) .0310(6) .000 .000
P1 .0420(10) .0328(8) .0407(9) .0171(8) .0032(9) .0049(7)
P2 .0315(8) .0315(8) .039(2) .0157(4) .000 .000
C1 .044(4) .051(4) .035(4) .027(3) -.004(3) -.005(3)
C2 .061(5) .050(5) .105(9) .030(4) .009(6) .007(5)
C3 .042(5) .078(7) .126(11) .021(5) .019(6) .014(7)
C4 .056(6) .121(9) .089(8) .058(6) .002(5) -.003(7)
C5 .078(7) .080(7) .113(9) .063(6) .009(7) .001(7)
C6 .070(6) .058(5) .076(7) .038(5) .015(5) .009(5)
C7 .039(4) .045(4) .040(4) .020(3) .002(3) .000(3)
C8 .058(5) .091(8) .061(6) .031(5) .000(5) .011(6)
C9 .101(9) .114(10) .057(7) .035(8) .009(7) .025(7)
C10 .091(8) .089(7) .068(7) .036(7) -.029(7) .011(6)
C11 .065(7) .152(13) .089(9) .047(7) -.023(7) -.004(9)
C12 .062(6) .164(12) .046(6) .054(7) -.008(5) .001(7)
C13 .029(3) .038(4) .037(4) .013(3) -.002(3) .000(3)
C14 .087(6) .068(6) .039(5) .038(5) .000(5) .012(4)
C15 .109(9) .100(9) .045(6) .057(8) -.003(6) -.020(6)
C16 .088(7) .061(6) .065(6) .039(5) -.007(5) -.024(5)
C17 .070(6) .050(5) .077(7) .032(4) .001(5) -.004(5)
C18 .060(5) .047(4) .050(5) .026(4) .006(4) .007(4)
C19 .033(3) .027(3) .051(4) .014(3) .000(3) .001(3)
C20 .091(7) .098(7) .083(8) .073(6) -.020(6) -.024(6)
C21 .143(11) .130(10) .093(9) .120(10) -.008(8) -.011(8)
C22 .117(9) .078(7) .085(8) .072(7) .015(7) -.006(6)
C23 .099(8) .127(10) .118(10) .079(8) -.039(8) -.077(9)
C24 .088(7) .091(7) .098(9) .071(6) -.035(6) -.038(6)

loop_
_atom_type_symbol
_atom_type_description
_atom_type_scat_dispersion_real
_atom_type_scat_dispersion_imag
_atom_type_scat_source
C C 0.0033 0.0016 'International Tables Vol C Tables 4.2.6.8 and 6.1.1.4'
H H 0.0000 0.0000 'International Tables Vol C Tables 4.2.6.8 and 6.1.1.4'
P P 0.1023 0.0942 'International Tables Vol C Tables 4.2.6.8 and 6.1.1.4'
S S 0.1246 0.1234 'International Tables Vol C Tables 4.2.6.8 and 6.1.1.4'
Ag Ag -0.8971 1.1015 'International Tables Vol C Tables 4.2.6.8 and 6.1.1.4'
I I -0.4742 1.8119 'International Tables Vol C Tables 4.2.6.8 and 6.1.1.4'
W W -0.8490 6.8722 'International Tables Vol C Tables 4.2.6.8 and 6.1.1.4'

loop_
_geom_angle_atom_site_label_1
_geom_angle_atom_site_label_2
_geom_angle_atom_site_label_3
_geom_angle_site_symmetry_1
_geom_angle_site_symmetry_3
_geom_angle
_geom_angle_publ_flag
S1 W S2 . 3_565 108.92(5) no
S1 W S2 . . 108.92(5) no
S2 W S2 3_565 . 110.02(5) yes
S1 W S2 . 2_665 108.92(5) no
S2 W S2 3_565 2_665 110.02(5) no
S2 W S2 . 2_665 110.02(5) no
S1 W Ag . 3_565 139.36(2) no
S2 W Ag 3_565 3_565 57.23(5) no
S2 W Ag . 3_565 55.48(5) no
S2 W Ag 2_665 3_565 111.71(6) no
S1 W Ag . 2_665 139.36(2) no
S2 W Ag 3_565 2_665 55.48(5) no
S2 W Ag . 2_665 111.71(6) no
S2 W Ag 2_665 2_665 57.23(5) no
Ag W Ag 3_565 2_665 68.67(3) no
S1 W Ag . . 139.36(2) no
S2 W Ag 3_565 . 111.71(6) no
S2 W Ag . . 57.23(5) no
S2 W Ag 2_665 . 55.48(5) no
Ag W Ag 3_565 . 68.67(3) no
Ag W Ag 2_665 . 68.67(3) no
Ag I Ag 3_565 . 70.56(3) yes
Ag I Ag 3_565 2_665 70.56(3) no
Ag I Ag . 2_665 70.56(3) no
P1 Ag S2 . 2_665 131.77(6) no
P1 Ag S2 . . 120.11(6) no
S2 Ag S2 2_665 . 89.62(9) yes
P1 Ag I . . 105.92(6) no
S2 Ag I 2_665 . 103.39(5) yes
S2 Ag I . . 101.75(5) yes
P1 Ag W . . 155.37(6) yes
S2 Ag W 2_665 . 45.89(4) yes
S2 Ag W . . 45.58(4) yes
I Ag W . . 97.53(2) yes
W S2 Ag . 3_565 78.62(5) yes
W S2 Ag . . 77.19(5) yes
Ag S2 Ag 3_565 . 82.97(6) yes
C13 P1 C1 . . 104.4(3) no
C13 P1 C7 . . 103.6(3) no
C1 P1 C7 . . 105.4(3) no
C13 P1 Ag . . 114.2(2) no
C1 P1 Ag . . 111.6(2) no
C7 P1 Ag . . 116.5(2) no
C19 P2 C19 3 2 105.3(3) yes
C19 P2 C19 3 . 105.3(3) no
C19 P2 C19 2 . 105.3(3) no
C19 P2 S3 3 . 113.4(3) yes
C19 P2 S3 2 . 113.4(3) no
C19 P2 S3 . . 113.4(3) no
C2 C1 C6 . . 116.5(7) no
C2 C1 P1 . . 123.9(6) no
C6 C1 P1 . . 119.6(6) no
C1 C2 C3 . . 122.6(8) no
C4 C3 C2 . . 118.5(9) no
C5 C4 C3 . . 120.6(9) no
C4 C5 C6 . . 121.2(9) no
C1 C6 C5 . . 120.6(8) no
C12 C7 C8 . . 117.8(9) no
C12 C7 P1 . . 117.6(7) no
C8 C7 P1 . . 124.6(6) no
C7 C8 C9 . . 121.6(10) no
C10 C9 C8 . . 119.8(12) no
C11 C10 C9 . . 118.5(11) no
C10 C11 C12 . . 120.2(11) no
C7 C12 C11 . . 121.9(10) no
C14 C13 C18 . . 116.9(8) no
C14 C13 P1 . . 119.3(6) no
C18 C13 P1 . . 123.7(6) no
C13 C14 C15 . . 121.2(9) no
C16 C15 C14 . . 120.3(10) no
C17 C16 C15 . . 119.2(9) no
C16 C17 C18 . . 121.3(9) no
C13 C18 C17 . . 120.8(8) no
C24 C19 C20 . . 119.1(8) no
C24 C19 P2 . . 123.3(6) no
C20 C19 P2 . . 117.7(7) no
C21 C20 C19 . . 119.2(10) no
C22 C21 C20 . . 122.3(10) no
C21 C22 C23 . . 119.3(10) no
C22 C23 C24 . . 120.4(10) no
C19 C24 C23 . . 119.6(9) no

loop_
_geom_bond_atom_site_label_1
_geom_bond_atom_site_label_2
_geom_bond_site_symmetry_2
_geom_bond_distance
_geom_bond_publ_flag
W S1 . 2.112(4) yes
W S2 . 2.241(2) yes
W Ag . 3.0595(7) yes
I Ag . 2.9876(11) yes
Ag P1 . 2.414(2) yes
Ag S2 2_665 2.571(2) yes
Ag S2 . 2.638(2) yes
S3 P2 . 1.958(5) ?
P1 C13 . 1.806(7) no
P1 C1 . 1.814(7) no
P1 C7 . 1.835(8) no
P2 C19 . 1.799(7) no
C1 C2 . 1.368(11) no
C1 C6 . 1.381(10) no
C2 C3 . 1.385(12) no
C3 C4 . 1.385(14) no
C4 C5 . 1.297(13) no
C5 C6 . 1.406(13) no
C7 C12 . 1.355(11) no
C7 C8 . 1.357(13) no
C8 C9 . 1.385(15) no
C9 C10 . 1.382(15) no
C10 C11 . 1.36(2) no
C11 C12 . 1.384(14) no
C13 C14 . 1.373(11) no
C13 C18 . 1.374(10) no
C14 C15 . 1.376(13) no
C15 C16 . 1.364(14) no
C16 C17 . 1.324(13) no
C17 C18 . 1.384(12) no
C19 C24 . 1.350(12) no
C19 C20 . 1.378(12) no
C20 C21 . 1.374(13) no
C21 C22 . 1.331(15) no
C22 C23 . 1.338(14) no
C23 C24 . 1.413(12) no

loop_
_geom_torsion_atom_site_label_1
_geom_torsion_atom_site_label_2
_geom_torsion_atom_site_label_3
_geom_torsion_atom_site_label_4
_geom_torsion_site_symmetry_1
_geom_torsion_site_symmetry_4
_geom_torsion
Ag I Ag P1 3_565 . -134.62(5)
Ag I Ag P1 2_665 . 149.84(5)
Ag I Ag S2 3_565 2_665 84.13(4)
Ag I Ag S2 2_665 2_665 8.59(5)
Ag I Ag S2 3_565 . -8.31(4)
Ag I Ag S2 2_665 . -83.85(4)
Ag I Ag W 3_565 . 37.770(7)
Ag I Ag W 2_665 . -37.770(8)
S1 W Ag P1 . . -17.78(12)
S2 W Ag P1 3_565 . 163.60(12)
S2 W Ag P1 . . 63.12(13)
S2 W Ag P1 2_665 . -96.41(13)
Ag W Ag P1 3_565 . 124.95(12)
Ag W Ag P1 2_665 . -160.52(12)
S1 W Ag S2 . 2_665 78.63(6)
S2 W Ag S2 3_565 2_665 -99.99(4)
S2 W Ag S2 . 2_665 159.53(8)
S2 W Ag S2 2_665 2_665 0.0
Ag W Ag S2 3_565 2_665 -138.64(6)
Ag W Ag S2 2_665 2_665 -64.11(6)
S1 W Ag S2 . . -80.90(6)
S2 W Ag S2 3_565 . 100.48(4)
S2 W Ag S2 . . 0.0
S2 W Ag S2 2_665 . -159.53(8)
Ag W Ag S2 3_565 . 61.83(6)
Ag W Ag S2 2_665 . 136.36(6)
S1 W Ag I . . 180.0
S2 W Ag I 3_565 . 1.38(5)
S2 W Ag I . . -99.10(6)
S2 W Ag I 2_665 . 101.37(6)
Ag W Ag I 3_565 . -37.265(7)
Ag W Ag I 2_665 . 37.265(7)
S1 W S2 Ag . 3_565 -137.55(3)
S2 W S2 Ag 3_565 3_565 -18.24(9)
S2 W S2 Ag 2_665 3_565 103.13(5)
Ag W S2 Ag 3_565 3_565 0.0
Ag W S2 Ag 2_665 3_565 41.50(5)
Ag W S2 Ag . 3_565 85.28(6)
S1 W S2 Ag . . 137.17(3)
S2 W S2 Ag 3_565 . -103.51(5)
S2 W S2 Ag 2_665 . 17.86(9)
Ag W S2 Ag 3_565 . -85.28(6)
Ag W S2 Ag 2_665 . -43.78(5)
Ag W S2 Ag . . 0.0
P1 Ag S2 W . . -154.55(7)
S2 Ag S2 W 2_665 . -14.54(6)
I Ag S2 W . . 89.06(4)
W Ag S2 W . . 0.0
P1 Ag S2 Ag . 3_565 125.58(7)
S2 Ag S2 Ag 2_665 3_565 -94.42(6)
I Ag S2 Ag . 3_565 9.18(5)
W Ag S2 Ag . 3_565 -79.87(5)
S2 Ag P1 C13 2_665 . -36.6(3)
S2 Ag P1 C13 . . 83.9(3)
I Ag P1 C13 . . -161.8(3)
W Ag P1 C13 . . 36.5(3)
S2 Ag P1 C1 2_665 . -154.6(3)
S2 Ag P1 C1 . . -34.1(3)
I Ag P1 C1 . . 80.1(3)
W Ag P1 C1 . . -81.5(3)
S2 Ag P1 C7 2_665 . 84.3(3)
S2 Ag P1 C7 . . -155.2(3)
I Ag P1 C7 . . -41.0(3)
W Ag P1 C7 . . 157.4(3)
C13 P1 C1 C2 . . 36.0(9)
C7 P1 C1 C2 . . -72.8(9)
Ag P1 C1 C2 . . 159.9(8)
C13 P1 C1 C6 . . -144.1(7)
C7 P1 C1 C6 . . 107.0(7)
Ag P1 C1 C6 . . -20.3(8)
C6 C1 C2 C3 . . 0.2(16)
P1 C1 C2 C3 . . -180.0(9)
C1 C2 C3 C4 . . -0.7(18)
C2 C3 C4 C5 . . 0.3(18)
C3 C4 C5 C6 . . 0.6(19)
C2 C1 C6 C5 . . 0.7(15)
P1 C1 C6 C5 . . -179.2(8)
C4 C5 C6 C1 . . -1.1(18)
C13 P1 C7 C12 . . 67.1(9)
C1 P1 C7 C12 . . 176.5(8)
Ag P1 C7 C12 . . -59.2(9)
C13 P1 C7 C8 . . -109.9(9)
C1 P1 C7 C8 . . -0.5(9)
Ag P1 C7 C8 . . 123.8(8)
C12 C7 C8 C9 . . 2.5(18)
P1 C7 C8 C9 . . 179.5(9)
C7 C8 C9 C10 . . -3.(2)
C8 C9 C10 C11 . . -0.(2)
C9 C10 C11 C12 . . 3.(2)
C8 C7 C12 C11 . . 0.6(18)
P1 C7 C12 C11 . . -176.7(10)
C10 C11 C12 C7 . . -4.(2)
C1 P1 C13 C14 . . 95.5(8)
C7 P1 C13 C14 . . -154.4(7)
Ag P1 C13 C14 . . -26.6(8)
C1 P1 C13 C18 . . -80.8(7)
C7 P1 C13 C18 . . 29.3(7)
Ag P1 C13 C18 . . 157.0(6)
C18 C13 C14 C15 . . 4.5(15)
P1 C13 C14 C15 . . -172.1(9)
C13 C14 C15 C16 . . -6.7(18)
C14 C15 C16 C17 . . 3.7(17)
C15 C16 C17 C18 . . 1.2(16)
C14 C13 C18 C17 . . 0.4(12)
P1 C13 C18 C17 . . 176.8(6)
C16 C17 C18 C13 . . -3.3(14)
C19 P2 C19 C24 3 . -24.3(9)
C19 P2 C19 C24 2 . 86.7(7)
S3 P2 C19 C24 . . -148.8(7)
C19 P2 C19 C20 3 . 157.0(7)
C19 P2 C19 C20 2 . -92.0(9)
S3 P2 C19 C20 . . 32.5(8)
C24 C19 C20 C21 . . 3.5(16)
P2 C19 C20 C21 . . -177.8(10)
C19 C20 C21 C22 . . -2.(2)
C20 C21 C22 C23 . . 1.(2)
C21 C22 C23 C24 . . -2.(2)
C20 C19 C24 C23 . . -4.4(16)
P2 C19 C24 C23 . . 176.9(9)
C22 C23 C24 C19 . . 3.6(19)
